data_1508717
loop_
_publ_author_name
'Sun, Jing'
'Sun, Yan'
'Gong, Hui'
'Xie, Ya-Jing'
'Yan, Chao-Guo'

_publ_section_title
;
 Facile synthesis of dispirooxindole-fused heterocycles via domino
 1,4-dipolar addition and Diels-Alder reaction of in situ generated
 Huisgen 1,4-dipoles.
;
_journal_issue 20
_journal_name_full 'Organic letters'
_journal_page_first 5172
_journal_page_last 5175
_journal_paper_doi 10.1021/ol302530m
_journal_volume 14
_journal_year 2012
_chemical_formula_moiety 'C36 H31 Cl N2 O6'
_chemical_formula_sum 'C36 H31 Cl N2 O6'
_chemical_formula_weight 623.08
_chemical_name_systematic
; 
 ? 
;
_space_group_IT_number 14
_symmetry_cell_setting monoclinic
_symmetry_space_group_name_Hall '-P 2ybc'
_symmetry_space_group_name_H-M 'P 1 21/c 1'
_atom_sites_solution_hydrogens geom
_atom_sites_solution_primary direct
_atom_sites_solution_secondary difmap
_audit_creation_method SHELXL-97
_cell_angle_alpha 90.00
_cell_angle_beta 99.562(13)
_cell_angle_gamma 90.00
_cell_formula_units_Z 4
_cell_length_a 12.882(9)
_cell_length_b 13.095(9)
_cell_length_c 18.933(13)
_cell_measurement_reflns_used 3190
_cell_measurement_temperature 296(2)
_cell_measurement_theta_max 21.14
_cell_measurement_theta_min 2.23
_cell_volume 3149(4)
_computing_cell_refinement 'Bruker SMART'
_computing_data_collection 'Bruker SMART'
_computing_data_reduction 'Bruker SAINT'
_computing_molecular_graphics 'Bruker SHELXTL'
_computing_publication_material 'Bruker SHELXTL'
_computing_structure_refinement 'SHELXL-97 (Sheldrick, 1997)'
_computing_structure_solution 'SHELXS-97 (Sheldrick, 1990)'
_diffrn_ambient_temperature 296(2)
_diffrn_measured_fraction_theta_full 1.000
_diffrn_measured_fraction_theta_max 1.000
_diffrn_measurement_device_type 'CCD area detector'
_diffrn_measurement_method 'phi and omega scans'
_diffrn_radiation_monochromator graphite
_diffrn_radiation_source 'fine-focus sealed tube'
_diffrn_radiation_type MoK\a
_diffrn_radiation_wavelength 0.71073
_diffrn_reflns_av_R_equivalents 0.0287
_diffrn_reflns_av_sigmaI/netI 0.0326
_diffrn_reflns_limit_h_max 15
_diffrn_reflns_limit_h_min -15
_diffrn_reflns_limit_k_max 15
_diffrn_reflns_limit_k_min -15
_diffrn_reflns_limit_l_max 22
_diffrn_reflns_limit_l_min -16
_diffrn_reflns_number 17226
_diffrn_reflns_theta_full 25.00
_diffrn_reflns_theta_max 25.00
_diffrn_reflns_theta_min 1.60
_exptl_absorpt_coefficient_mu 0.171
_exptl_absorpt_correction_T_max 0.970
_exptl_absorpt_correction_T_min 0.957
_exptl_absorpt_correction_type multi-scan
_exptl_absorpt_process_details sadabs
_exptl_crystal_colour colorless
_exptl_crystal_density_diffrn 1.314
_exptl_crystal_density_method 'not measured'
_exptl_crystal_description block
_exptl_crystal_F_000 1304
_exptl_crystal_size_max 0.26
_exptl_crystal_size_mid 0.22
_exptl_crystal_size_min 0.18
_refine_diff_density_max 0.394
_refine_diff_density_min -0.346
_refine_diff_density_rms 0.039
_refine_ls_extinction_method none
_refine_ls_goodness_of_fit_ref 1.072
_refine_ls_hydrogen_treatment constr
_refine_ls_matrix_type full
_refine_ls_number_parameters 474
_refine_ls_number_reflns 5555
_refine_ls_number_restraints 505
_refine_ls_restrained_S_all 1.054
_refine_ls_R_factor_all 0.0953
_refine_ls_R_factor_gt 0.0569
_refine_ls_shift/su_max 0.002
_refine_ls_shift/su_mean 0.000
_refine_ls_structure_factor_coef Fsqd
_refine_ls_weighting_details 'calc w=1/[\s^2^(Fo^2^)+(0.0394P)^2^+2.0462P] where P=(Fo^2^+2Fc^2^)/3'
_refine_ls_weighting_scheme calc
_refine_ls_wR_factor_gt 0.1212
_refine_ls_wR_factor_ref 0.1425
_reflns_number_gt 3463
_reflns_number_total 5555
_reflns_threshold_expression >2sigma(I)
_cod_data_source_file ol302530m_si_001.cif
_cod_data_source_block 7d
_cod_depositor_comments
;
The following automatic conversions were performed:

'_symmetry_cell_setting' value 'Monoclinic' changed to 'monoclinic'
according to /home/saulius/struct/CIF-dictionaries/cif_core.dic
dictionary named 'cif_core.dic' version 2.4.2 from 2011-04-26.

Automatic conversion script
Id: cif_fix_values 1891 2012-01-12 08:04:46Z andrius 
;
_cod_original_sg_symbol_Hall '-P 2ybc '
_cod_original_sg_symbol_H-M 'P 21/c'
_cod_database_code 1508717

loop_
_symmetry_equiv_pos_as_xyz
'x, y, z'
'-x, y+1/2, -z+1/2'
'-x, -y, -z'
'x, -y-1/2, z-1/2'

loop_
_atom_site_label
_atom_site_type_symbol
_atom_site_fract_x
_atom_site_fract_y
_atom_site_fract_z
_atom_site_U_iso_or_equiv
_atom_site_adp_type
_atom_site_occupancy
_atom_site_symmetry_multiplicity
_atom_site_calc_flag
_atom_site_refinement_flags
_atom_site_disorder_assembly
_atom_site_disorder_group
Cl1 Cl 0.00129(11) 0.36250(8) 0.50697(7) 0.1283(5) Uani 1 1 d . A .
O1 O 0.49066(18) 0.0918(2) 0.43908(15) 0.0914(8) Uani 1 1 d . . .
O2 O 0.37255(17) 0.08368(19) 0.26983(14) 0.0916(8) Uani 1 1 d . . .
O3 O 0.08118(17) 0.28600(18) 0.20893(12) 0.0839(7) Uani 1 1 d . A .
O4 O 0.24816(15) 0.33954(15) 0.23555(11) 0.0666(6) Uani 1 1 d . A .
O5 O -0.05102(16) 0.1482(2) 0.29119(12) 0.0870(7) Uani 1 1 d . . .
O6 O 0.02049(16) 0.06820(19) 0.20626(11) 0.0799(7) Uani 1 1 d . . .
N1 N 0.4258(3) 0.1937(2) 0.52091(17) 0.0885(10) Uani 1 1 d D . .
N2 N 0.15606(16) 0.04842(16) 0.35920(11) 0.0471(5) Uani 1 1 d . A .
C1 C 0.5327(9) 0.4069(8) 0.5773(6) 0.087(2) Uani 0.370(5) 1 d PU A 1
H1 H 0.4707 0.4185 0.5952 0.105 Uiso 0.370(5) 1 calc PR A 1
C2 C 0.5916(10) 0.4884(8) 0.5601(7) 0.092(3) Uani 0.370(5) 1 d PU A 1
H2 H 0.5596 0.5523 0.5551 0.110 Uiso 0.370(5) 1 calc PR A 1
C3 C 0.676(2) 0.483(2) 0.5518(13) 0.094(3) Uani 0.370(5) 1 d PU A 1
H3 H 0.7200 0.5391 0.5579 0.112 Uiso 0.370(5) 1 calc PR A 1
C4 C 0.7166(10) 0.3756(10) 0.5296(8) 0.101(3) Uani 0.370(5) 1 d PU A 1
H4 H 0.7743 0.3670 0.5065 0.122 Uiso 0.370(5) 1 calc PR A 1
C5 C 0.6544(11) 0.2941(10) 0.5493(8) 0.094(3) Uani 0.370(5) 1 d PU A 1
H5 H 0.6832 0.2291 0.5485 0.113 Uiso 0.370(5) 1 calc PR A 1
C6 C 0.568(3) 0.299(3) 0.567(2) 0.086(3) Uani 0.370(5) 1 d PU A 1
C7 C 0.5002(9) 0.2173(11) 0.5883(5) 0.079(3) Uani 0.370(5) 1 d PDU A 1
H7A H 0.4624 0.2408 0.6255 0.095 Uiso 0.370(5) 1 calc PR A 1
H7B H 0.5414 0.1576 0.6055 0.095 Uiso 0.370(5) 1 calc PR A 1
C1B C 0.5989(6) 0.3694(5) 0.6090(4) 0.0945(18) Uani 0.630(5) 1 d PU A 2
H1B H 0.5733 0.3567 0.6513 0.113 Uiso 0.630(5) 1 calc PR A 2
C2B C 0.6499(6) 0.4609(6) 0.6022(4) 0.1019(19) Uani 0.630(5) 1 d PU A 2
H2B H 0.6561 0.5113 0.6373 0.122 Uiso 0.630(5) 1 calc PR A 2
C3B C 0.6940(11) 0.4733(13) 0.5352(7) 0.091(3) Uani 0.630(5) 1 d PU A 2
H3B H 0.7289 0.5335 0.5275 0.109 Uiso 0.630(5) 1 calc PR A 2
C4B C 0.6854(6) 0.4057(6) 0.4896(4) 0.104(2) Uani 0.630(5) 1 d PU A 2
H4B H 0.7134 0.4166 0.4480 0.125 Uiso 0.630(5) 1 calc PR A 2
C5B C 0.6354(5) 0.3136(5) 0.4980(4) 0.0901(17) Uani 0.630(5) 1 d PU A 2
H5B H 0.6345 0.2615 0.4645 0.108 Uiso 0.630(5) 1 calc PR A 2
C6B C 0.5850(12) 0.3007(17) 0.5595(10) 0.076(3) Uani 0.630(5) 1 d PU A 2
C7B C 0.5337(5) 0.1959(6) 0.5654(4) 0.077(2) Uani 0.630(5) 1 d PDU A 2
H7C H 0.5770 0.1433 0.5490 0.092 Uiso 0.630(5) 1 calc PR A 2
H7D H 0.5287 0.1821 0.6150 0.092 Uiso 0.630(5) 1 calc PR A 2
C8 C 0.3293(4) 0.2398(3) 0.52678(17) 0.0790(11) Uani 1 1 d . A .
C9 C 0.3030(5) 0.2982(3) 0.5818(2) 0.1163(18) Uani 1 1 d . . .
H9 H 0.3527 0.3122 0.6222 0.140 Uiso 1 1 calc R A .
C10 C 0.2025(5) 0.3353(3) 0.5760(2) 0.1165(19) Uani 1 1 d . A .
H10 H 0.1838 0.3753 0.6126 0.140 Uiso 1 1 calc R . .
C11 C 0.1282(3) 0.3134(2) 0.5158(2) 0.0850(11) Uani 1 1 d . . .
C12 C 0.1537(3) 0.2539(2) 0.46033(16) 0.0626(8) Uani 1 1 d . A .
H12 H 0.1036 0.2391 0.4203 0.075 Uiso 1 1 calc R . .
C13 C 0.2550(2) 0.2175(2) 0.46614(14) 0.0563(7) Uani 1 1 d . . .
C14 C 0.3071(2) 0.15245(19) 0.41654(14) 0.0509(7) Uani 1 1 d . A .
C15 C 0.4202(3) 0.1404(3) 0.4584(2) 0.0696(9) Uani 1 1 d . A .
C16 C 0.30849(19) 0.2074(2) 0.34358(14) 0.0490(6) Uani 1 1 d . . .
H16 H 0.3248 0.2797 0.3533 0.059 Uiso 1 1 calc R A .
C17 C 0.3917(2) 0.1632(2) 0.30224(17) 0.0602(7) Uani 1 1 d . A .
C18 C 0.4920(2) 0.2183(2) 0.30102(16) 0.0614(8) Uani 1 1 d . . .
C19 C 0.5037(3) 0.3203(3) 0.3104(3) 0.1166(17) Uani 1 1 d . A .
H19 H 0.4473 0.3591 0.3202 0.140 Uiso 1 1 calc R . .
C20 C 0.5983(3) 0.3680(3) 0.3057(3) 0.1314(19) Uani 1 1 d . . .
H20 H 0.6032 0.4385 0.3110 0.158 Uiso 1 1 calc R A .
C21 C 0.6836(3) 0.3153(3) 0.2937(2) 0.0901(12) Uani 1 1 d . A .
C22 C 0.7881(3) 0.3691(4) 0.2911(3) 0.1338(19) Uani 1 1 d . . .
H22A H 0.8355 0.3569 0.3350 0.201 Uiso 1 1 calc R A .
H22B H 0.7762 0.4411 0.2850 0.201 Uiso 1 1 calc R . .
H22C H 0.8182 0.3429 0.2517 0.201 Uiso 1 1 calc R . .
C23 C 0.6715(3) 0.2142(3) 0.2831(2) 0.0958(12) Uani 1 1 d . . .
H23 H 0.7284 0.1758 0.2737 0.115 Uiso 1 1 calc R A .
C24 C 0.5769(3) 0.1654(3) 0.28580(19) 0.0842(10) Uani 1 1 d . A .
H24 H 0.5711 0.0955 0.2771 0.101 Uiso 1 1 calc R . .
C25 C 0.20066(19) 0.20053(19) 0.29919(13) 0.0466(6) Uani 1 1 d . A .
C26 C 0.1678(2) 0.2773(2) 0.24423(15) 0.0557(7) Uani 1 1 d . . .
C27 C 0.2263(3) 0.4161(2) 0.18021(18) 0.0801(10) Uani 1 1 d . . .
H27A H 0.1933 0.3846 0.1364 0.120 Uiso 1 1 calc R A .
H27B H 0.2909 0.4478 0.1730 0.120 Uiso 1 1 calc R . .
H27C H 0.1801 0.4669 0.1944 0.120 Uiso 1 1 calc R . .
C28 C 0.13395(19) 0.1233(2) 0.30857(13) 0.0464(6) Uani 1 1 d . . .
C29 C 0.0237(2) 0.1179(2) 0.26738(16) 0.0598(8) Uani 1 1 d . A .
C30 C -0.0833(3) 0.0548(4) 0.16388(19) 0.133(2) Uani 1 1 d . . .
H30A H -0.1268 0.0168 0.1910 0.199 Uiso 1 1 calc R . .
H30B H -0.0773 0.0184 0.1208 0.199 Uiso 1 1 calc R . .
H30C H -0.1144 0.1205 0.1519 0.199 Uiso 1 1 calc R . .
C31 C 0.2603(2) 0.04417(19) 0.40487(14) 0.0506(7) Uani 1 1 d . . .
H31 H 0.3070 0.0035 0.3801 0.061 Uiso 1 1 calc R A .
C32 C 0.2520(2) -0.0078(2) 0.47440(16) 0.0627(8) Uani 1 1 d . A .
H32 H 0.3025 0.0070 0.5142 0.075 Uiso 1 1 calc R . .
C33 C 0.1766(2) -0.0735(2) 0.48215(15) 0.0614(8) Uani 1 1 d . . .
C34 C 0.1689(3) -0.1259(3) 0.55158(18) 0.0986(13) Uani 1 1 d . A .
H34A H 0.2289 -0.1082 0.5867 0.148 Uiso 1 1 calc R . .
H34B H 0.1673 -0.1985 0.5444 0.148 Uiso 1 1 calc R . .
H34C H 0.1058 -0.1046 0.5680 0.148 Uiso 1 1 calc R . .
C35 C 0.0973(2) -0.0942(2) 0.42023(17) 0.0680(8) Uani 1 1 d . A .
H35 H 0.0523 -0.1496 0.4208 0.082 Uiso 1 1 calc R . .
C36 C 0.0880(2) -0.0350(2) 0.36293(16) 0.0618(8) Uani 1 1 d . . .
H36 H 0.0354 -0.0488 0.3242 0.074 Uiso 1 1 calc R A .

loop_
_atom_site_aniso_label
_atom_site_aniso_U_11
_atom_site_aniso_U_22
_atom_site_aniso_U_33
_atom_site_aniso_U_23
_atom_site_aniso_U_13
_atom_site_aniso_U_12
Cl1 0.1737(11) 0.0739(6) 0.1660(11) -0.0207(7) 0.1121(10) 0.0054(7)
O1 0.0527(14) 0.0876(17) 0.127(2) 0.0422(15) -0.0072(14) -0.0017(13)
O2 0.0726(16) 0.0808(16) 0.127(2) -0.0367(15) 0.0338(14) -0.0067(13)
O3 0.0599(14) 0.0983(17) 0.0885(16) 0.0359(14) -0.0023(12) 0.0065(13)
O4 0.0659(13) 0.0635(13) 0.0709(13) 0.0243(10) 0.0130(11) 0.0007(10)
O5 0.0484(13) 0.132(2) 0.0838(15) 0.0160(14) 0.0190(12) 0.0162(13)
O6 0.0628(14) 0.1237(19) 0.0515(12) -0.0057(13) 0.0041(10) -0.0254(13)
N1 0.095(2) 0.0722(19) 0.081(2) 0.0213(17) -0.0343(18) -0.0344(18)
N2 0.0417(12) 0.0488(12) 0.0498(13) 0.0013(10) 0.0045(10) -0.0055(10)
C1 0.081(5) 0.077(4) 0.099(5) 0.005(4) 0.002(4) -0.015(4)
C2 0.089(5) 0.075(5) 0.104(5) 0.010(4) -0.007(5) -0.019(5)
C3 0.099(6) 0.082(5) 0.096(6) 0.000(6) 0.005(6) -0.029(5)
C4 0.085(5) 0.104(5) 0.114(5) 0.001(5) 0.011(5) -0.020(5)
C5 0.095(5) 0.076(4) 0.105(5) -0.002(5) 0.000(5) -0.017(5)
C6 0.087(6) 0.084(5) 0.078(6) 0.009(5) -0.017(5) -0.021(5)
C7 0.080(5) 0.070(5) 0.076(6) 0.011(5) -0.018(5) -0.020(5)
C1B 0.100(4) 0.100(4) 0.078(3) -0.011(3) -0.001(3) -0.032(3)
C2B 0.103(4) 0.091(4) 0.105(4) -0.017(3) -0.005(4) -0.024(3)
C3B 0.093(5) 0.083(4) 0.096(6) 0.008(4) 0.011(4) -0.027(4)
C4B 0.107(4) 0.115(4) 0.087(4) 0.018(4) 0.003(3) -0.039(4)
C5B 0.094(4) 0.093(4) 0.082(4) -0.011(3) 0.010(3) -0.033(3)
C6B 0.069(5) 0.072(3) 0.072(5) 0.015(4) -0.026(4) -0.032(4)
C7B 0.078(4) 0.079(4) 0.061(3) 0.019(3) -0.025(3) -0.026(3)
C8 0.123(3) 0.0553(19) 0.051(2) 0.0082(16) -0.009(2) -0.038(2)
C9 0.208(6) 0.078(3) 0.056(2) -0.003(2) 0.001(3) -0.053(3)
C10 0.230(6) 0.063(3) 0.068(3) -0.020(2) 0.061(4) -0.046(3)
C11 0.137(3) 0.0470(17) 0.086(3) -0.0092(18) 0.064(2) -0.016(2)
C12 0.088(2) 0.0456(16) 0.0593(18) -0.0051(14) 0.0265(17) -0.0149(16)
C13 0.076(2) 0.0441(15) 0.0475(16) 0.0031(13) 0.0076(15) -0.0162(15)
C14 0.0489(16) 0.0461(15) 0.0546(16) 0.0064(13) -0.0004(13) -0.0066(12)
C15 0.060(2) 0.0565(19) 0.083(2) 0.0281(18) -0.0144(18) -0.0215(17)
C16 0.0446(15) 0.0464(15) 0.0562(16) 0.0056(13) 0.0089(12) -0.0015(12)
C17 0.0498(17) 0.0564(18) 0.075(2) 0.0042(16) 0.0121(15) 0.0027(14)
C18 0.0479(17) 0.0621(19) 0.076(2) 0.0155(15) 0.0166(15) 0.0039(14)
C19 0.063(2) 0.066(2) 0.232(5) 0.014(3) 0.058(3) 0.0011(19)
C20 0.074(3) 0.073(2) 0.258(6) 0.028(3) 0.059(3) -0.004(2)
C21 0.052(2) 0.093(3) 0.128(3) 0.052(2) 0.022(2) 0.003(2)
C22 0.060(2) 0.131(4) 0.216(5) 0.069(4) 0.038(3) -0.009(2)
C23 0.060(2) 0.107(3) 0.130(3) 0.021(3) 0.042(2) 0.009(2)
C24 0.067(2) 0.087(2) 0.107(3) 0.000(2) 0.039(2) 0.0037(19)
C25 0.0427(15) 0.0518(15) 0.0455(15) 0.0033(12) 0.0081(12) 0.0041(12)
C26 0.0531(18) 0.0603(17) 0.0555(17) 0.0082(14) 0.0142(14) 0.0075(15)
C27 0.097(3) 0.065(2) 0.081(2) 0.0297(18) 0.0230(19) 0.0109(18)
C28 0.0411(15) 0.0573(16) 0.0413(14) -0.0004(13) 0.0082(12) 0.0039(12)
C29 0.0442(17) 0.081(2) 0.0547(18) 0.0091(16) 0.0093(14) -0.0028(15)
C30 0.079(3) 0.249(6) 0.062(2) 0.009(3) -0.012(2) -0.072(3)
C31 0.0442(16) 0.0450(15) 0.0601(17) 0.0023(13) 0.0017(13) -0.0043(12)
C32 0.076(2) 0.0479(16) 0.0579(18) 0.0084(14) -0.0063(15) -0.0114(15)
C33 0.078(2) 0.0483(16) 0.0574(18) 0.0044(14) 0.0105(16) -0.0099(15)
C34 0.149(4) 0.078(2) 0.068(2) 0.0101(19) 0.015(2) -0.034(2)
C35 0.068(2) 0.0594(18) 0.076(2) 0.0069(17) 0.0107(17) -0.0223(16)
C36 0.0526(18) 0.0631(18) 0.0675(19) -0.0017(16) 0.0041(14) -0.0185(15)

loop_
_atom_type_symbol
_atom_type_description
_atom_type_scat_dispersion_real
_atom_type_scat_dispersion_imag
_atom_type_scat_source
C C 0.0033 0.0016 'International Tables Vol C Tables 4.2.6.8 and 6.1.1.4'
H H 0.0000 0.0000 'International Tables Vol C Tables 4.2.6.8 and 6.1.1.4'
N N 0.0061 0.0033 'International Tables Vol C Tables 4.2.6.8 and 6.1.1.4'
O O 0.0106 0.0060 'International Tables Vol C Tables 4.2.6.8 and 6.1.1.4'
Cl Cl 0.1484 0.1585 'International Tables Vol C Tables 4.2.6.8 and 6.1.1.4'

loop_
_geom_angle_atom_site_label_1
_geom_angle_atom_site_label_2
_geom_angle_atom_site_label_3
_geom_angle
C26 O4 C27 116.5(2)
C29 O6 C30 115.8(3)
C15 N1 C8 111.6(3)
C15 N1 C7 141.2(6)
C8 N1 C7 107.1(6)
C15 N1 C7B 114.0(5)
C8 N1 C7B 134.2(5)
C7 N1 C7B 27.7(6)
C28 N2 C36 122.1(2)
C28 N2 C31 120.1(2)
C36 N2 C31 117.1(2)
C2 C1 C6 120.2(15)
C2 C1 H1 119.9
C6 C1 H1 119.9
C3 C2 C1 124(2)
C3 C2 H2 117.9
C1 C2 H2 117.9
C2 C3 C4 118(2)
C2 C3 H3 121.0
C4 C3 H3 121.0
C5 C4 C3 111.6(14)
C5 C4 H4 124.2
C3 C4 H4 124.2
C6 C5 C4 128(3)
C6 C5 H5 116.1
C4 C5 H5 116.1
C5 C6 C7 130(4)
C5 C6 C1 113(3)
C7 C6 C1 116(2)
C6 C7 N1 104.1(16)
C6 C7 H7A 110.9
N1 C7 H7A 110.9
C6 C7 H7B 110.9
N1 C7 H7B 110.9
H7A C7 H7B 109.0
C6B C1B C2B 123.2(9)
C6B C1B H1B 118.4
C2B C1B H1B 118.4
C1B C2B C3B 115.5(8)
C1B C2B H2B 122.3
C3B C2B H2B 122.3
C4B C3B C2B 121.2(13)
C4B C3B H3B 119.4
C2B C3B H3B 119.4
C3B C4B C5B 122.4(9)
C3B C4B H4B 118.8
C5B C4B H4B 118.8
C4B C5B C6B 118.4(10)
C4B C5B H5B 120.8
C6B C5B H5B 120.8
C1B C6B C5B 118.8(13)
C1B C6B C7B 125.5(13)
C5B C6B C7B 114.9(15)
N1 C7B C6B 110.3(8)
N1 C7B H7C 109.6
C6B C7B H7C 109.6
N1 C7B H7D 109.6
C6B C7B H7D 109.6
H7C C7B H7D 108.1
C9 C8 C13 121.1(4)
C9 C8 N1 129.1(4)
C13 C8 N1 109.9(3)
C10 C9 C8 118.9(4)
C10 C9 H9 120.6
C8 C9 H9 120.6
C9 C10 C11 120.3(4)
C9 C10 H10 119.8
C11 C10 H10 119.8
C12 C11 C10 121.2(4)
C12 C11 Cl1 118.1(3)
C10 C11 Cl1 120.7(3)
C13 C12 C11 118.3(3)
C13 C12 H12 120.9
C11 C12 H12 120.9
C12 C13 C8 120.2(3)
C12 C13 C14 131.4(3)
C8 C13 C14 108.4(3)
C13 C14 C31 113.9(2)
C13 C14 C15 102.6(3)
C31 C14 C15 107.0(2)
C13 C14 C16 111.3(2)
C31 C14 C16 111.0(2)
C15 C14 C16 110.6(2)
O1 C15 N1 126.5(3)
O1 C15 C14 126.0(3)
N1 C15 C14 107.6(3)
C25 C16 C17 110.5(2)
C25 C16 C14 108.8(2)
C17 C16 C14 112.8(2)
C25 C16 H16 108.2
C17 C16 H16 108.2
C14 C16 H16 108.2
O2 C17 C18 120.9(3)
O2 C17 C16 118.7(3)
C18 C17 C16 120.4(3)
C19 C18 C24 116.9(3)
C19 C18 C17 123.8(3)
C24 C18 C17 119.1(3)
C18 C19 C20 121.1(3)
C18 C19 H19 119.4
C20 C19 H19 119.4
C21 C20 C19 122.0(4)
C21 C20 H20 119.0
C19 C20 H20 119.0
C23 C21 C20 116.9(3)
C23 C21 C22 122.0(4)
C20 C21 C22 121.1(4)
C21 C22 H22A 109.5
C21 C22 H22B 109.5
H22A C22 H22B 109.5
C21 C22 H22C 109.5
H22A C22 H22C 109.5
H22B C22 H22C 109.5
C21 C23 C24 122.0(3)
C21 C23 H23 119.0
C24 C23 H23 119.0
C18 C24 C23 121.0(3)
C18 C24 H24 119.5
C23 C24 H24 119.5
C28 C25 C26 119.4(2)
C28 C25 C16 121.2(2)
C26 C25 C16 119.3(2)
O3 C26 O4 122.2(3)
O3 C26 C25 126.3(3)
O4 C26 C25 111.4(3)
O4 C27 H27A 109.5
O4 C27 H27B 109.5
H27A C27 H27B 109.5
O4 C27 H27C 109.5
H27A C27 H27C 109.5
H27B C27 H27C 109.5
C25 C28 N2 124.3(2)
C25 C28 C29 122.1(2)
N2 C28 C29 113.5(2)
O5 C29 O6 125.6(3)
O5 C29 C28 122.6(3)
O6 C29 C28 111.5(2)
O6 C30 H30A 109.5
O6 C30 H30B 109.5
H30A C30 H30B 109.5
O6 C30 H30C 109.5
H30A C30 H30C 109.5
H30B C30 H30C 109.5
N2 C31 C32 109.9(2)
N2 C31 C14 110.2(2)
C32 C31 C14 112.0(2)
N2 C31 H31 108.2
C32 C31 H31 108.2
C14 C31 H31 108.2
C33 C32 C31 123.5(3)
C33 C32 H32 118.2
C31 C32 H32 118.2
C32 C33 C35 117.7(3)
C32 C33 C34 123.4(3)
C35 C33 C34 118.9(3)
C33 C34 H34A 109.5
C33 C34 H34B 109.5
H34A C34 H34B 109.5
C33 C34 H34C 109.5
H34A C34 H34C 109.5
H34B C34 H34C 109.5
C36 C35 C33 120.7(3)
C36 C35 H35 119.7
C33 C35 H35 119.7
C35 C36 N2 121.5(3)
C35 C36 H36 119.2
N2 C36 H36 119.2

loop_
_geom_bond_atom_site_label_1
_geom_bond_atom_site_label_2
_geom_bond_distance
Cl1 C11 1.738(4)
O1 C15 1.214(4)
O2 C17 1.212(3)
O3 C26 1.207(3)
O4 C26 1.349(3)
O4 C27 1.444(3)
O5 C29 1.197(3)
O6 C29 1.323(4)
O6 C30 1.451(4)
N1 C15 1.365(5)
N1 C8 1.403(5)
N1 C7 1.495(8)
N1 C7B 1.501(5)
N2 C28 1.368(3)
N2 C36 1.410(3)
N2 C31 1.472(3)
C1 C2 1.380(14)
C1 C6 1.51(5)
C1 H1 0.9300
C2 C3 1.12(2)
C2 H2 0.9300
C3 C4 1.58(3)
C3 H3 0.9300
C4 C5 1.421(17)
C4 H4 0.9300
C5 C6 1.21(3)
C5 H5 0.9300
C6 C7 1.48(4)
C7 H7A 0.9700
C7 H7B 0.9700
C1B C6B 1.29(2)
C1B C2B 1.384(9)
C1B H1B 0.9300
C2B C3B 1.484(14)
C2B H2B 0.9300
C3B C4B 1.228(14)
C3B H3B 0.9300
C4B C5B 1.389(9)
C4B H4B 0.9300
C5B C6B 1.434(18)
C5B H5B 0.9300
C6B C7B 1.53(2)
C7B H7C 0.9700
C7B H7D 0.9700
C8 C9 1.380(6)
C8 C13 1.398(4)
C9 C10 1.370(6)
C9 H9 0.9300
C10 C11 1.392(6)
C10 H10 0.9300
C11 C12 1.390(4)
C12 C13 1.377(4)
C12 H12 0.9300
C13 C14 1.506(4)
C14 C31 1.542(4)
C14 C15 1.546(4)
C14 C16 1.560(4)
C16 C25 1.502(4)
C16 C17 1.541(4)
C16 H16 0.9800
C17 C18 1.484(4)
C18 C19 1.353(5)
C18 C24 1.365(4)
C19 C20 1.386(5)
C19 H19 0.9300
C20 C21 1.348(5)
C20 H20 0.9300
C21 C23 1.345(5)
C21 C22 1.527(5)
C22 H22A 0.9600
C22 H22B 0.9600
C22 H22C 0.9600
C23 C24 1.385(5)
C23 H23 0.9300
C24 H24 0.9300
C25 C28 1.357(3)
C25 C26 1.458(4)
C27 H27A 0.9600
C27 H27B 0.9600
C27 H27C 0.9600
C28 C29 1.504(4)
C30 H30A 0.9600
C30 H30B 0.9600
C30 H30C 0.9600
C31 C32 1.501(4)
C31 H31 0.9800
C32 C33 1.324(4)
C32 H32 0.9300
C33 C35 1.447(4)
C33 C34 1.501(4)
C34 H34A 0.9600
C34 H34B 0.9600
C34 H34C 0.9600
C35 C36 1.322(4)
C35 H35 0.9300
C36 H36 0.9300
